data_4087425
loop_
_publ_author_name
'Mazza, Simona'
'Scopelliti, Rosario'
'Hu, Xile'

_publ_section_title
;
 Chemoselective Hydrogenation and Transfer Hydrogenation of Aldehydes
 Catalyzed by Iron(II) PONOP Pincer Complexes
;
_journal_issue 8
_journal_name_full Organometallics
_journal_page_first 1538
_journal_paper_doi 10.1021/acs.organomet.5b00105
_journal_volume 34
_journal_year 2015
_chemical_formula_moiety 'C20 H35 Fe N2 O3 P2, C F3 O3 S'
_chemical_formula_sum 'C21 H35 F3 Fe N2 O6 P2 S'
_chemical_formula_weight 618.36
_space_group_IT_number 14
_space_group_name_Hall '-P 2yn'
_space_group_name_H-M_alt 'P 1 21/n 1'
_symmetry_cell_setting monoclinic
_symmetry_space_group_name_Hall '-P 2yn'
_symmetry_space_group_name_H-M 'P 1 21/n 1'
_atom_sites_solution_hydrogens geom
_atom_sites_solution_primary direct
_atom_sites_solution_secondary difmap
_audit_creation_method SHELXL-97
_audit_update_record
;
2014-02-24 # Formatted by publCIF

;
_cell_angle_alpha 90.00
_cell_angle_beta 98.165(4)
_cell_angle_gamma 90.00
_cell_formula_units_Z 4
_cell_length_a 12.5538(5)
_cell_length_b 9.1895(3)
_cell_length_c 25.0608(11)
_cell_measurement_reflns_used 9251
_cell_measurement_temperature 140(2)
_cell_measurement_theta_max 72.9160
_cell_measurement_theta_min 3.5150
_cell_volume 2861.8(2)
_computing_cell_refinement
; 
CrysAlisPro, Agilent Technologies, 
Version 1.171.36.28 (release 01-02-2013 CrysAlis171 .NET) 
(compiled Feb  1 2013,16:14:44) 
;
_computing_data_collection
; 
CrysAlisPro, Agilent Technologies, 
Version 1.171.36.28 (release 01-02-2013 CrysAlis171 .NET) 
(compiled Feb  1 2013,16:14:44) 
;
_computing_data_reduction
; 
CrysAlisPro, Agilent Technologies, 
Version 1.171.36.28 (release 01-02-2013 CrysAlis171 .NET) 
(compiled Feb  1 2013,16:14:44) 
;
_computing_structure_refinement 'SHELXL-97 (Sheldrick, 1997)'
_computing_structure_solution 'SHELXS-97 (Sheldrick, 1990)'
_diffrn_ambient_temperature 140(2)
_diffrn_detector_area_resol_mean 10.2665
_diffrn_measured_fraction_theta_full 1.000
_diffrn_measured_fraction_theta_max 0.974
_diffrn_measurement_device_type 'SuperNova, Dual, Cu at zero, Atlas'
_diffrn_measurement_method '\w scans'
_diffrn_radiation_monochromator mirror
_diffrn_radiation_source 'SuperNova (Cu) X-ray Source'
_diffrn_radiation_type 'Cu K\a'
_diffrn_radiation_wavelength 1.54178
_diffrn_reflns_av_R_equivalents 0.0361
_diffrn_reflns_av_sigmaI/netI 0.0277
_diffrn_reflns_limit_h_max 14
_diffrn_reflns_limit_h_min -15
_diffrn_reflns_limit_k_max 7
_diffrn_reflns_limit_k_min -11
_diffrn_reflns_limit_l_max 31
_diffrn_reflns_limit_l_min -30
_diffrn_reflns_number 19034
_diffrn_reflns_theta_full 67.00
_diffrn_reflns_theta_max 73.44
_diffrn_reflns_theta_min 3.56
_exptl_absorpt_coefficient_mu 6.472
_exptl_absorpt_correction_T_max 0.343
_exptl_absorpt_correction_T_min 0.128
_exptl_absorpt_correction_type analytical
_exptl_absorpt_process_details
; 
CrysAlisPro, Agilent Technologies, 
Version 1.171.36.28 (release 01-02-2013 CrysAlis171 .NET) 
(compiled Feb  1 2013,16:14:44) 
Analytical numeric absorption correction using a multifaceted crystal 
model based on expressions derived by R.C. Clark & J.S. Reid. 
(Clark, R. C. & Reid, J. S. (1995). Acta Cryst. A51, 887-897) 
;
_exptl_crystal_colour yellow
_exptl_crystal_density_diffrn 1.435
_exptl_crystal_density_method 'not measured'
_exptl_crystal_description prism
_exptl_crystal_F_000 1288
_exptl_crystal_size_max 0.49
_exptl_crystal_size_mid 0.37
_exptl_crystal_size_min 0.29
_refine_diff_density_max 0.845
_refine_diff_density_min -0.926
_refine_diff_density_rms 0.059
_refine_ls_extinction_coef 0.00086(15)
_refine_ls_extinction_expression Fc^*^=kFc[1+0.001xFc^2^\l^3^/sin(2\q)]^-1/4^
_refine_ls_extinction_method SHELXL
_refine_ls_goodness_of_fit_ref 1.051
_refine_ls_hydrogen_treatment mixed
_refine_ls_matrix_type full
_refine_ls_number_parameters 431
_refine_ls_number_reflns 5634
_refine_ls_number_restraints 261
_refine_ls_restrained_S_all 1.087
_refine_ls_R_factor_all 0.0614
_refine_ls_R_factor_gt 0.0573
_refine_ls_shift/su_max 0.000
_refine_ls_shift/su_mean 0.000
_refine_ls_structure_factor_coef Fsqd
_refine_ls_weighting_details 'calc w=1/[\s^2^(Fo^2^)+(0.0634P)^2^+3.5625P] where P=(Fo^2^+2Fc^2^)/3'
_refine_ls_weighting_scheme calc
_refine_ls_wR_factor_gt 0.1463
_refine_ls_wR_factor_ref 0.1507
_reflns_number_gt 5141
_reflns_number_total 5634
_reflns_threshold_expression >2sigma(I)
_cod_data_source_file om5b00105_si_002.cif
_cod_data_source_block smc99-bis
_cod_original_sg_symbol_H-M 'P 21/n'
_cod_database_code 4087425

loop_
_symmetry_equiv_pos_as_xyz
'x, y, z'
'-x+1/2, y+1/2, -z+1/2'
'-x, -y, -z'
'x-1/2, -y-1/2, z-1/2'

loop_
_atom_site_label
_atom_site_type_symbol
_atom_site_fract_x
_atom_site_fract_y
_atom_site_fract_z
_atom_site_U_iso_or_equiv
_atom_site_adp_type
_atom_site_occupancy
_atom_site_symmetry_multiplicity
_atom_site_calc_flag
_atom_site_refinement_flags
_atom_site_disorder_assembly
_atom_site_disorder_group
Fe1 Fe 0.34812(5) 0.07990(6) 0.14073(2) 0.0504(2) Uani 1 1 d . A .
H1 H 0.331(3) -0.060(5) 0.1632(18) 0.067(12) Uiso 1 1 d . . .
P1 P 0.18401(8) 0.06631(9) 0.09904(4) 0.0493(2) Uani 1 1 d D . .
P2 P 0.51627(8) 0.02689(11) 0.16841(4) 0.0617(3) Uani 1 1 d . . .
O1 O 0.2021(2) 0.0005(3) 0.03833(9) 0.0534(6) Uani 1 1 d . A .
O2 O 0.5532(2) -0.0606(3) 0.11515(11) 0.0625(7) Uani 1 1 d . A .
O3 O 0.2899(3) 0.1892(6) 0.24121(12) 0.1099(15) Uani 1 1 d . A .
N1 N 0.3787(2) -0.0276(3) 0.07545(11) 0.0480(7) Uani 1 1 d . . .
N2 N 0.3776(2) 0.2678(3) 0.10772(11) 0.0480(7) Uani 1 1 d . . .
C1A C 0.0747(10) 0.2149(9) 0.0900(5) 0.044(3) Uani 0.361(17) 1 d PD A 1
H1A H 0.0373 0.2035 0.1224 0.053 Uiso 0.361(17) 1 calc PR A 1
C2A C 0.1158(11) 0.3700(13) 0.0941(7) 0.052(4) Uani 0.361(17) 1 d PD A 1
H2A1 H 0.1532 0.3916 0.0632 0.077 Uiso 0.361(17) 1 calc PR A 1
H2A2 H 0.1658 0.3818 0.1275 0.077 Uiso 0.361(17) 1 calc PR A 1
H2A3 H 0.0551 0.4370 0.0941 0.077 Uiso 0.361(17) 1 calc PR A 1
C3A C -0.0132(14) 0.185(3) 0.0430(7) 0.051(4) Uani 0.361(17) 1 d PD A 1
H3A1 H -0.0691 0.1245 0.0553 0.077 Uiso 0.361(17) 1 calc PR A 1
H3A2 H 0.0176 0.1347 0.0144 0.077 Uiso 0.361(17) 1 calc PR A 1
H3A3 H -0.0448 0.2777 0.0291 0.077 Uiso 0.361(17) 1 calc PR A 1
C1B C 0.1233(8) 0.2337(7) 0.0699(3) 0.058(2) Uani 0.639(17) 1 d PD A 2
H1B H 0.1751 0.2792 0.0480 0.069 Uiso 0.639(17) 1 calc PR A 2
C2B C 0.1101(12) 0.3380(14) 0.1167(5) 0.101(5) Uani 0.639(17) 1 d PD A 2
H2B1 H 0.0893 0.4345 0.1023 0.152 Uiso 0.639(17) 1 calc PR A 2
H2B2 H 0.1785 0.3450 0.1409 0.152 Uiso 0.639(17) 1 calc PR A 2
H2B3 H 0.0543 0.3006 0.1367 0.152 Uiso 0.639(17) 1 calc PR A 2
C3B C 0.0178(10) 0.2095(15) 0.0328(5) 0.070(4) Uani 0.639(17) 1 d PD A 2
H3B1 H -0.0322 0.1562 0.0523 0.106 Uiso 0.639(17) 1 calc PR A 2
H3B2 H 0.0313 0.1530 0.0013 0.106 Uiso 0.639(17) 1 calc PR A 2
H3B3 H -0.0136 0.3038 0.0210 0.106 Uiso 0.639(17) 1 calc PR A 2
C4 C 0.0926(3) -0.0716(4) 0.11917(16) 0.0565(9) Uani 1 1 d . A .
H4 H 0.0250 -0.0696 0.0927 0.068 Uiso 1 1 calc R . .
C5 C 0.1418(3) -0.2233(4) 0.11800(17) 0.0604(10) Uani 1 1 d . . .
H5A H 0.2082 -0.2276 0.1438 0.091 Uiso 1 1 calc R A .
H5B H 0.1581 -0.2440 0.0817 0.091 Uiso 1 1 calc R . .
H5C H 0.0906 -0.2957 0.1278 0.091 Uiso 1 1 calc R . .
C6 C 0.0635(5) -0.0362(8) 0.1745(2) 0.102(2) Uani 1 1 d . . .
H6A H 0.0152 -0.1114 0.1850 0.153 Uiso 1 1 calc R A .
H6B H 0.0275 0.0585 0.1733 0.153 Uiso 1 1 calc R . .
H6C H 0.1292 -0.0329 0.2008 0.153 Uiso 1 1 calc R . .
C7 C 0.3006(3) -0.0542(4) 0.03388(13) 0.0476(8) Uani 1 1 d . A .
C8 C 0.3171(3) -0.1343(4) -0.01117(14) 0.0565(9) Uani 1 1 d . . .
H8 H 0.2605 -0.1498 -0.0400 0.068 Uiso 1 1 calc R A .
C9 C 0.4184(3) -0.1905(4) -0.01257(17) 0.0591(9) Uani 1 1 d . A .
H9 H 0.4322 -0.2461 -0.0428 0.071 Uiso 1 1 calc R . .
C10 C 0.5001(3) -0.1668(4) 0.02947(17) 0.0602(10) Uani 1 1 d . . .
H10 H 0.5702 -0.2052 0.0288 0.072 Uiso 1 1 calc R A .
C11 C 0.4764(3) -0.0851(4) 0.07270(16) 0.0538(9) Uani 1 1 d . A .
C12 C 0.5537(4) -0.1072(6) 0.2219(2) 0.0895(18) Uani 1 1 d . A .
H12 H 0.6341 -0.1115 0.2291 0.107 Uiso 1 1 calc R . .
C13 C 0.5127(4) -0.2588(5) 0.2054(2) 0.0844(15) Uani 1 1 d . . .
H13A H 0.5385 -0.3282 0.2340 0.127 Uiso 1 1 calc R A .
H13B H 0.5394 -0.2874 0.1720 0.127 Uiso 1 1 calc R . .
H13C H 0.4338 -0.2585 0.1995 0.127 Uiso 1 1 calc R . .
C14 C 0.5134(8) -0.0578(8) 0.2733(2) 0.143(3) Uani 1 1 d . . .
H14A H 0.4349 -0.0668 0.2691 0.214 Uiso 1 1 calc R A .
H14B H 0.5339 0.0439 0.2806 0.214 Uiso 1 1 calc R . .
H14C H 0.5456 -0.1188 0.3035 0.214 Uiso 1 1 calc R . .
C15 C 0.6203(3) 0.1683(5) 0.17603(18) 0.0696(13) Uani 1 1 d . A .
H15 H 0.6118 0.2220 0.1410 0.084 Uiso 1 1 calc R . .
C16 C 0.7353(4) 0.1085(6) 0.1840(2) 0.0887(17) Uani 1 1 d . . .
H16A H 0.7855 0.1863 0.1777 0.133 Uiso 1 1 calc R A .
H16B H 0.7407 0.0290 0.1584 0.133 Uiso 1 1 calc R . .
H16C H 0.7534 0.0720 0.2209 0.133 Uiso 1 1 calc R . .
C17 C 0.6032(5) 0.2801(6) 0.2184(2) 0.0942(18) Uani 1 1 d . . .
H17A H 0.6220 0.2375 0.2544 0.141 Uiso 1 1 calc R A .
H17B H 0.5275 0.3101 0.2134 0.141 Uiso 1 1 calc R . .
H17C H 0.6489 0.3650 0.2149 0.141 Uiso 1 1 calc R . .
C18 C 0.3152(4) 0.1483(6) 0.20075(15) 0.0757(14) Uani 1 1 d . . .
C19 C 0.3869(3) 0.3803(4) 0.09118(15) 0.0518(8) Uani 1 1 d . A .
C20 C 0.3964(5) 0.5264(5) 0.0696(3) 0.0971(19) Uani 1 1 d . . .
H20A H 0.3726 0.5256 0.0307 0.146 Uiso 1 1 calc R A .
H20B H 0.4716 0.5581 0.0768 0.146 Uiso 1 1 calc R . .
H20C H 0.3513 0.5936 0.0870 0.146 Uiso 1 1 calc R . .
C21A C 0.8036(11) 0.6535(15) 0.0834(5) 0.108(5) Uani 0.521(3) 1 d PDU B 1
F1A F 0.7900(10) 0.6441(16) 0.0309(3) 0.207(5) Uani 0.521(3) 1 d PDU B 1
F2A F 0.7625(11) 0.7843(13) 0.0923(6) 0.147(5) Uani 0.521(3) 1 d PDU B 1
F3A F 0.9083(9) 0.6624(18) 0.0971(6) 0.172(6) Uani 0.521(3) 1 d PDU B 1
S1A S 0.74172(15) 0.5085(2) 0.11133(7) 0.0579(6) Uani 0.521(3) 1 d PDU B 1
O4A O 0.8050(11) 0.3820(14) 0.1032(6) 0.096(4) Uani 0.521(3) 1 d PDU B 1
O5A O 0.6369(6) 0.5109(11) 0.0835(3) 0.087(2) Uani 0.521(3) 1 d PDU B 1
O6A O 0.7517(7) 0.5549(13) 0.1666(3) 0.120(3) Uani 0.521(3) 1 d PDU B 1
C21B C 0.7991(9) 0.6631(11) 0.1023(5) 0.067(3) Uani 0.479(3) 1 d PDU B 2
F1B F 0.7472(6) 0.6849(9) 0.1440(3) 0.106(2) Uani 0.479(3) 1 d PDU B 2
F2B F 0.7847(11) 0.7755(15) 0.0694(4) 0.096(3) Uani 0.479(3) 1 d PDU B 2
F3B F 0.9013(7) 0.6601(12) 0.1237(4) 0.102(3) Uani 0.479(3) 1 d PDU B 2
S1B S 0.75614(16) 0.5029(2) 0.06588(9) 0.0583(7) Uani 0.479(3) 1 d PDU B 2
O4B O 0.8197(5) 0.5040(8) 0.0218(2) 0.0685(17) Uani 0.479(3) 1 d PDU B 2
O5B O 0.6445(6) 0.5267(13) 0.0497(5) 0.129(5) Uani 0.479(3) 1 d PDU B 2
O6B O 0.7817(12) 0.3872(11) 0.1039(6) 0.094(4) Uani 0.479(3) 1 d PDU B 2

loop_
_atom_site_aniso_label
_atom_site_aniso_U_11
_atom_site_aniso_U_22
_atom_site_aniso_U_33
_atom_site_aniso_U_23
_atom_site_aniso_U_13
_atom_site_aniso_U_12
Fe1 0.0645(4) 0.0473(3) 0.0337(3) 0.0114(2) -0.0128(2) -0.0222(2)
P1 0.0641(5) 0.0330(4) 0.0442(5) -0.0009(3) -0.0152(4) -0.0059(4)
P2 0.0681(6) 0.0569(6) 0.0510(5) 0.0264(4) -0.0229(4) -0.0256(5)
O1 0.0612(14) 0.0572(15) 0.0361(11) 0.0045(10) -0.0125(10) -0.0134(12)
O2 0.0635(16) 0.0522(14) 0.0639(16) 0.0200(12) -0.0182(13) -0.0139(12)
O3 0.116(3) 0.173(4) 0.0392(16) -0.016(2) 0.0053(16) -0.052(3)
N1 0.0578(17) 0.0345(13) 0.0462(15) 0.0148(11) -0.0113(12) -0.0139(12)
N2 0.0647(17) 0.0393(15) 0.0381(14) -0.0034(11) 0.0011(12) -0.0126(12)
C1A 0.055(7) 0.030(5) 0.043(6) -0.001(4) -0.006(5) 0.002(4)
C2A 0.046(6) 0.040(6) 0.067(9) 0.001(6) 0.002(5) 0.000(4)
C3A 0.039(7) 0.044(8) 0.068(8) -0.003(6) -0.005(6) -0.001(5)
C1B 0.078(5) 0.040(3) 0.051(4) -0.010(3) -0.007(4) 0.005(3)
C2B 0.148(10) 0.052(6) 0.095(8) -0.032(6) -0.011(7) 0.030(6)
C3B 0.069(7) 0.046(6) 0.088(7) -0.015(5) -0.016(5) 0.015(5)
C4 0.0511(19) 0.058(2) 0.060(2) -0.0168(17) 0.0067(16) -0.0091(16)
C5 0.069(2) 0.0437(19) 0.067(2) 0.0051(17) 0.0048(19) -0.0142(17)
C6 0.096(4) 0.125(5) 0.095(4) -0.048(4) 0.049(3) -0.037(4)
C7 0.061(2) 0.0377(16) 0.0402(16) 0.0082(13) -0.0056(14) -0.0143(15)
C8 0.076(2) 0.0447(19) 0.0448(18) 0.0073(15) -0.0067(16) -0.0198(17)
C9 0.074(3) 0.0361(18) 0.067(2) 0.0081(16) 0.0100(19) -0.0127(17)
C10 0.066(2) 0.0326(17) 0.079(3) 0.0169(17) -0.0001(19) -0.0078(15)
C11 0.063(2) 0.0332(17) 0.060(2) 0.0197(15) -0.0093(17) -0.0150(15)
C12 0.086(3) 0.091(3) 0.078(3) 0.052(3) -0.036(3) -0.036(3)
C13 0.081(3) 0.068(3) 0.098(4) 0.050(3) -0.009(3) -0.010(2)
C14 0.247(9) 0.113(5) 0.050(3) 0.039(3) -0.045(4) -0.047(5)
C15 0.073(3) 0.058(2) 0.067(2) 0.0259(19) -0.027(2) -0.029(2)
C16 0.068(3) 0.079(3) 0.106(4) 0.039(3) -0.031(3) -0.027(2)
C17 0.098(4) 0.068(3) 0.102(4) 0.001(3) -0.033(3) -0.031(3)
C18 0.085(3) 0.100(3) 0.0370(19) 0.007(2) -0.0104(18) -0.044(3)
C19 0.064(2) 0.0331(17) 0.059(2) -0.0004(15) 0.0134(17) -0.0061(15)
C20 0.091(3) 0.038(2) 0.163(6) 0.031(3) 0.020(4) -0.006(2)
C21A 0.113(8) 0.094(8) 0.105(9) 0.042(7) -0.021(7) -0.028(7)
F1A 0.252(11) 0.276(13) 0.097(6) 0.045(8) 0.033(7) -0.126(10)
F2A 0.156(10) 0.055(5) 0.208(13) -0.004(8) -0.049(9) -0.002(6)
F3A 0.085(6) 0.175(9) 0.243(15) 0.072(11) -0.021(8) -0.071(6)
S1A 0.0632(11) 0.0583(12) 0.0505(11) -0.0069(8) 0.0025(8) -0.0164(8)
O4A 0.101(6) 0.079(8) 0.102(8) -0.024(6) -0.008(5) 0.014(5)
O5A 0.069(4) 0.096(5) 0.088(5) -0.012(5) -0.016(4) -0.024(4)
O6A 0.111(6) 0.193(10) 0.056(4) -0.035(5) 0.010(4) -0.022(6)
C21B 0.067(5) 0.052(5) 0.079(7) 0.002(5) -0.006(5) -0.003(4)
F1B 0.147(6) 0.101(5) 0.078(4) -0.033(4) 0.041(4) -0.020(5)
F2B 0.128(6) 0.063(5) 0.097(6) 0.028(5) 0.014(5) 0.005(4)
F3B 0.073(5) 0.083(5) 0.133(7) -0.001(5) -0.042(5) -0.019(4)
S1B 0.0533(11) 0.0482(11) 0.0720(15) -0.0071(9) 0.0040(9) -0.0032(8)
O4B 0.084(4) 0.074(4) 0.052(3) 0.004(3) 0.026(3) 0.019(3)
O5B 0.066(5) 0.109(8) 0.196(12) -0.096(9) -0.039(7) 0.018(5)
O6B 0.164(11) 0.032(5) 0.092(8) 0.011(5) 0.038(7) -0.020(5)

loop_
_atom_type_symbol
_atom_type_description
_atom_type_scat_dispersion_real
_atom_type_scat_dispersion_imag
_atom_type_scat_source
C C 0.0181 0.0091 'International Tables Vol C Tables 4.2.6.8 and 6.1.1.4'
H H 0.0000 0.0000 'International Tables Vol C Tables 4.2.6.8 and 6.1.1.4'
N N 0.0311 0.0180 'International Tables Vol C Tables 4.2.6.8 and 6.1.1.4'
O O 0.0492 0.0322 'International Tables Vol C Tables 4.2.6.8 and 6.1.1.4'
F F 0.0727 0.0534 'International Tables Vol C Tables 4.2.6.8 and 6.1.1.4'
P P 0.2955 0.4335 'International Tables Vol C Tables 4.2.6.8 and 6.1.1.4'
S S 0.3331 0.5567 'International Tables Vol C Tables 4.2.6.8 and 6.1.1.4'
Fe Fe -1.1336 3.1974 'International Tables Vol C Tables 4.2.6.8 and 6.1.1.4'

loop_
_geom_angle_atom_site_label_1
_geom_angle_atom_site_label_2
_geom_angle_atom_site_label_3
_geom_angle
C18 Fe1 N2 97.38(18)
C18 Fe1 N1 171.39(17)
N2 Fe1 N1 91.15(11)
C18 Fe1 P1 96.39(15)
N2 Fe1 P1 94.03(9)
N1 Fe1 P1 81.80(9)
C18 Fe1 P2 98.29(16)
N2 Fe1 P2 95.62(9)
N1 Fe1 P2 81.94(9)
P1 Fe1 P2 161.23(5)
C18 Fe1 H1 85.2(18)
N2 Fe1 H1 176.8(17)
N1 Fe1 H1 86.3(18)
P1 Fe1 H1 87.4(17)
P2 Fe1 H1 82.2(17)
O1 P1 C1B 92.4(3)
O1 P1 C4 99.84(15)
C1B P1 C4 116.9(4)
O1 P1 C1A 109.5(4)
C4 P1 C1A 93.4(4)
O1 P1 Fe1 102.40(10)
C1B P1 Fe1 117.2(3)
C4 P1 Fe1 119.73(14)
C1A P1 Fe1 128.7(3)
O2 P2 C12 100.8(2)
O2 P2 C15 98.6(2)
C12 P2 C15 107.20(19)
O2 P2 Fe1 102.59(10)
C12 P2 Fe1 121.27(18)
C15 P2 Fe1 121.19(15)
C7 O1 P1 116.7(2)
C11 O2 P2 117.4(3)
C11 N1 C7 117.2(3)
C11 N1 Fe1 121.3(2)
C7 N1 Fe1 121.3(3)
C19 N2 Fe1 173.5(3)
C2A C1A C3A 115.1(11)
C2A C1A P1 115.4(9)
C3A C1A P1 113.1(11)
C2A C1A H1A 103.8
C3A C1A H1A 103.8
P1 C1A H1A 103.8
C1A C2A H2A1 109.5
C1A C2A H2A2 109.5
H2A1 C2A H2A2 109.5
C1A C2A H2A3 109.5
H2A1 C2A H2A3 109.5
H2A2 C2A H2A3 109.5
C1A C3A H3A1 109.5
C1A C3A H3A2 109.5
H3A1 C3A H3A2 109.5
C1A C3A H3A3 109.5
H3A1 C3A H3A3 109.5
H3A2 C3A H3A3 109.5
C3B C1B C2B 112.1(8)
C3B C1B P1 113.6(7)
C2B C1B P1 107.6(8)
C3B C1B H1B 107.8
C2B C1B H1B 107.8
P1 C1B H1B 107.8
C1B C2B H2B1 109.5
C1B C2B H2B2 109.5
H2B1 C2B H2B2 109.5
C1B C2B H2B3 109.5
H2B1 C2B H2B3 109.5
H2B2 C2B H2B3 109.5
C1B C3B H3B1 109.5
C1B C3B H3B2 109.5
H3B1 C3B H3B2 109.5
C1B C3B H3B3 109.5
H3B1 C3B H3B3 109.5
H3B2 C3B H3B3 109.5
C6 C4 C5 111.3(4)
C6 C4 P1 110.2(3)
C5 C4 P1 110.9(3)
C6 C4 H4 108.1
C5 C4 H4 108.1
P1 C4 H4 108.1
C4 C5 H5A 109.5
C4 C5 H5B 109.5
H5A C5 H5B 109.5
C4 C5 H5C 109.5
H5A C5 H5C 109.5
H5B C5 H5C 109.5
C4 C6 H6A 109.5
C4 C6 H6B 109.5
H6A C6 H6B 109.5
C4 C6 H6C 109.5
H6A C6 H6C 109.5
H6B C6 H6C 109.5
N1 C7 O1 116.2(3)
N1 C7 C8 123.2(4)
O1 C7 C8 120.5(3)
C9 C8 C7 117.7(3)
C9 C8 H8 121.2
C7 C8 H8 121.2
C8 C9 C10 120.7(4)
C8 C9 H9 119.7
C10 C9 H9 119.7
C9 C10 C11 117.7(4)
C9 C10 H10 121.2
C11 C10 H10 121.2
N1 C11 O2 116.6(4)
N1 C11 C10 123.5(3)
O2 C11 C10 119.9(4)
C14 C12 C13 111.3(5)
C14 C12 P2 109.7(4)
C13 C12 P2 112.1(3)
C14 C12 H12 107.9
C13 C12 H12 107.9
P2 C12 H12 107.9
C12 C13 H13A 109.5
C12 C13 H13B 109.5
H13A C13 H13B 109.5
C12 C13 H13C 109.5
H13A C13 H13C 109.5
H13B C13 H13C 109.5
C12 C14 H14A 109.5
C12 C14 H14B 109.5
H14A C14 H14B 109.5
C12 C14 H14C 109.5
H14A C14 H14C 109.5
H14B C14 H14C 109.5
C17 C15 C16 112.2(4)
C17 C15 P2 112.6(4)
C16 C15 P2 113.8(3)
C17 C15 H15 105.8
C16 C15 H15 105.8
P2 C15 H15 105.8
C15 C16 H16A 109.5
C15 C16 H16B 109.5
H16A C16 H16B 109.5
C15 C16 H16C 109.5
H16A C16 H16C 109.5
H16B C16 H16C 109.5
C15 C17 H17A 109.5
C15 C17 H17B 109.5
H17A C17 H17B 109.5
C15 C17 H17C 109.5
H17A C17 H17C 109.5
H17B C17 H17C 109.5
O3 C18 Fe1 176.9(4)
N2 C19 C20 178.7(4)
C19 C20 H20A 109.5
C19 C20 H20B 109.5
H20A C20 H20B 109.5
C19 C20 H20C 109.5
H20A C20 H20C 109.5
H20B C20 H20C 109.5
F1A C21A F3A 104.6(11)
F1A C21A F2A 103.2(11)
F3A C21A F2A 107.2(11)
F1A C21A S1A 110.6(9)
F3A C21A S1A 115.5(10)
F2A C21A S1A 114.6(11)
O5A S1A O6A 115.0(5)
O5A S1A O4A 116.2(6)
O6A S1A O4A 113.7(7)
O5A S1A C21A 103.3(6)
O6A S1A C21A 100.3(6)
O4A S1A C21A 105.9(8)
F2B C21B F3B 108.1(9)
F2B C21B F1B 109.7(9)
F3B C21B F1B 104.0(9)
F2B C21B S1B 108.9(10)
F3B C21B S1B 113.5(8)
F1B C21B S1B 112.6(7)
O5B S1B O6B 115.0(7)
O5B S1B O4B 114.1(6)
O6B S1B O4B 114.6(6)
O5B S1B C21B 103.5(5)
O6B S1B C21B 104.5(7)
O4B S1B C21B 103.0(5)

loop_
_geom_bond_atom_site_label_1
_geom_bond_atom_site_label_2
_geom_bond_distance
Fe1 C18 1.734(5)
Fe1 N2 1.972(3)
Fe1 N1 1.995(3)
Fe1 P1 2.1771(10)
Fe1 P2 2.1815(12)
Fe1 H1 1.43(4)
P1 O1 1.682(3)
P1 C1B 1.823(6)
P1 C4 1.828(4)
P1 C1A 1.927(10)
P2 O2 1.679(3)
P2 C12 1.832(4)
P2 C15 1.833(4)
O1 C7 1.354(5)
O2 C11 1.349(4)
O3 C18 1.167(6)
N1 C11 1.346(5)
N1 C7 1.348(4)
N2 C19 1.126(4)
C1A C2A 1.514(11)
C1A C3A 1.518(12)
C1A H1A 1.0000
C2A H2A1 0.9800
C2A H2A2 0.9800
C2A H2A3 0.9800
C3A H3A1 0.9800
C3A H3A2 0.9800
C3A H3A3 0.9800
C1B C3B 1.521(9)
C1B C2B 1.543(11)
C1B H1B 1.0000
C2B H2B1 0.9800
C2B H2B2 0.9800
C2B H2B3 0.9800
C3B H3B1 0.9800
C3B H3B2 0.9800
C3B H3B3 0.9800
C4 C6 1.517(6)
C4 C5 1.527(5)
C4 H4 1.0000
C5 H5A 0.9800
C5 H5B 0.9800
C5 H5C 0.9800
C6 H6A 0.9800
C6 H6B 0.9800
C6 H6C 0.9800
C7 C8 1.388(5)
C8 C9 1.378(6)
C8 H8 0.9500
C9 C10 1.379(6)
C9 H9 0.9500
C10 C11 1.385(6)
C10 H10 0.9500
C12 C14 1.521(10)
C12 C13 1.522(7)
C12 H12 1.0000
C13 H13A 0.9800
C13 H13B 0.9800
C13 H13C 0.9800
C14 H14A 0.9800
C14 H14B 0.9800
C14 H14C 0.9800
C15 C17 1.515(8)
C15 C16 1.531(7)
C15 H15 1.0000
C16 H16A 0.9800
C16 H16B 0.9800
C16 H16C 0.9800
C17 H17A 0.9800
C17 H17B 0.9800
C17 H17C 0.9800
C19 C20 1.458(5)
C20 H20A 0.9800
C20 H20B 0.9800
C20 H20C 0.9800
C21A F1A 1.306(12)
C21A F3A 1.313(12)
C21A F2A 1.339(12)
C21A S1A 1.739(12)
S1A O5A 1.398(7)
S1A O6A 1.438(6)
S1A O4A 1.439(10)
C21B F2B 1.318(11)
C21B F3B 1.320(10)
C21B F1B 1.322(11)
C21B S1B 1.775(10)
S1B O5B 1.420(8)
S1B O6B 1.432(9)
S1B O4B 1.451(6)

loop_
_geom_torsion_atom_site_label_1
_geom_torsion_atom_site_label_2
_geom_torsion_atom_site_label_3
_geom_torsion_atom_site_label_4
_geom_torsion
C18 Fe1 P1 O1 179.80(19)
N2 Fe1 P1 O1 81.90(12)
N1 Fe1 P1 O1 -8.68(12)
P2 Fe1 P1 O1 -38.92(17)
C18 Fe1 P1 C1B 80.5(4)
N2 Fe1 P1 C1B -17.4(4)
N1 Fe1 P1 C1B -108.0(4)
P2 Fe1 P1 C1B -138.3(4)
C18 Fe1 P1 C4 -71.1(2)
N2 Fe1 P1 C4 -169.01(16)
N1 Fe1 P1 C4 100.41(16)
P2 Fe1 P1 C4 70.2(2)
C18 Fe1 P1 C1A 51.9(6)
N2 Fe1 P1 C1A -46.0(6)
N1 Fe1 P1 C1A -136.5(6)
P2 Fe1 P1 C1A -166.8(6)
C18 Fe1 P2 O2 173.16(18)
N2 Fe1 P2 O2 -88.52(12)
N1 Fe1 P2 O2 1.85(12)
P1 Fe1 P2 O2 32.08(17)
C18 Fe1 P2 C12 62.0(3)
N2 Fe1 P2 C12 160.3(3)
N1 Fe1 P2 C12 -109.3(3)
P1 Fe1 P2 C12 -79.1(3)
C18 Fe1 P2 C15 -78.5(2)
N2 Fe1 P2 C15 19.8(2)
N1 Fe1 P2 C15 110.1(2)
P1 Fe1 P2 C15 140.4(2)
C1B P1 O1 C7 131.9(4)
C4 P1 O1 C7 -110.3(3)
C1A P1 O1 C7 152.5(5)
Fe1 P1 O1 C7 13.3(2)
C12 P2 O2 C11 121.7(3)
C15 P2 O2 C11 -128.8(2)
Fe1 P2 O2 C11 -4.1(2)
N2 Fe1 N1 C11 95.7(2)
P1 Fe1 N1 C11 -170.4(2)
P2 Fe1 N1 C11 0.2(2)
N2 Fe1 N1 C7 -88.9(2)
P1 Fe1 N1 C7 5.0(2)
P2 Fe1 N1 C7 175.6(2)
O1 P1 C1A C2A -101.4(12)
C1B P1 C1A C2A -49.0(12)
C4 P1 C1A C2A 156.9(12)
Fe1 P1 C1A C2A 23.7(16)
O1 P1 C1A C3A 34.0(11)
C1B P1 C1A C3A 86.4(13)
C4 P1 C1A C3A -67.7(10)
Fe1 P1 C1A C3A 159.2(8)
O1 P1 C1B C3B 63.9(7)
C4 P1 C1B C3B -38.5(7)
C1A P1 C1B C3B -67.7(11)
Fe1 P1 C1B C3B 169.1(6)
O1 P1 C1B C2B -171.4(9)
C4 P1 C1B C2B 86.3(9)
C1A P1 C1B C2B 57.0(11)
Fe1 P1 C1B C2B -66.1(11)
O1 P1 C4 C6 179.8(4)
C1B P1 C4 C6 -82.4(5)
C1A P1 C4 C6 -69.8(5)
Fe1 P1 C4 C6 69.3(4)
O1 P1 C4 C5 56.1(3)
C1B P1 C4 C5 154.0(3)
C1A P1 C4 C5 166.5(4)
Fe1 P1 C4 C5 -54.4(3)
C11 N1 C7 O1 177.8(3)
Fe1 N1 C7 O1 2.3(4)
C11 N1 C7 C8 -1.4(5)
Fe1 N1 C7 C8 -176.9(2)
P1 O1 C7 N1 -11.1(4)
P1 O1 C7 C8 168.1(2)
N1 C7 C8 C9 1.0(5)
O1 C7 C8 C9 -178.2(3)
C7 C8 C9 C10 -0.2(5)
C8 C9 C10 C11 0.0(5)
C7 N1 C11 O2 -178.5(3)
Fe1 N1 C11 O2 -2.9(4)
C7 N1 C11 C10 1.1(4)
Fe1 N1 C11 C10 176.6(2)
P2 O2 C11 N1 4.7(4)
P2 O2 C11 C10 -174.9(2)
C9 C10 C11 N1 -0.4(5)
C9 C10 C11 O2 179.1(3)
O2 P2 C12 C14 -172.6(4)
C15 P2 C12 C14 84.8(5)
Fe1 P2 C12 C14 -60.5(4)
O2 P2 C12 C13 -48.4(5)
C15 P2 C12 C13 -151.1(4)
Fe1 P2 C12 C13 63.6(5)
O2 P2 C15 C17 173.8(3)
C12 P2 C15 C17 -82.0(4)
Fe1 P2 C15 C17 63.3(3)
O2 P2 C15 C16 -57.2(4)
C12 P2 C15 C16 47.0(5)
Fe1 P2 C15 C16 -167.6(3)
F1A C21A S1A O5A -51.9(12)
F3A C21A S1A O5A -170.4(11)
F2A C21A S1A O5A 64.3(11)
F1A C21A S1A O6A -170.8(11)
F3A C21A S1A O6A 70.7(12)
F2A C21A S1A O6A -54.6(11)
F1A C21A S1A O4A 70.7(12)
F3A C21A S1A O4A -47.8(13)
F2A C21A S1A O4A -173.1(11)
F2B C21B S1B O5B -63.0(10)
F3B C21B S1B O5B 176.6(10)
F1B C21B S1B O5B 58.8(10)
F2B C21B S1B O6B 176.2(10)
F3B C21B S1B O6B 55.8(11)
F1B C21B S1B O6B -61.9(10)
F2B C21B S1B O4B 56.1(9)
F3B C21B S1B O4B -64.2(9)
F1B C21B S1B O4B 178.0(7)
